data_4317681
loop_
_publ_author_name
'Kazushi Shiren'
'Shuhei Fujinami'
'Masatatsu Suzuki'
'Akira Uehara'

_publ_contact_author_address
;
Department of Chemistry, Faculty of Science, Kanazawa University, Kakuma-
machi, Kanazawa 920-1192, Japan
;
_publ_contact_author_email ' suzuki@cacheibm.s.kanazawa-u.ac.jp '
_publ_contact_author_fax ' +81-76-264-5742 '
_publ_contact_author_name ' M. Suzuki'
_publ_contact_author_phone ' +81-76-264-5701 '
_publ_section_title
;
 Synthesis, Structures, and Magnetic Properties of Heterodimetal
 Bis(\m-hydroxo)chromium(III)nickel(II) Complexes with Tpa Derivatives
 Having Sterically Bulky Substituents
;
_journal_name_full 'Inorganic Chemistry'
_journal_page_first 1598
_journal_page_last 1605
_journal_paper_doi 10.1021/ic010568o
_journal_volume 41
_journal_year 2002
_chemical_formula_sum 'C42 H37 Cl3 Cr N8 Ni O14.5'
_chemical_formula_weight 1102.85
_space_group_IT_number 14
_symmetry_cell_setting monoclinic
_symmetry_Int_Tables_number 14
_symmetry_space_group_name_Hall '-P 2yn'
_symmetry_space_group_name_H-M 'P 1 21/n 1'
_cell_angle_alpha 90
_cell_angle_beta 94.97(1)
_cell_angle_gamma 90
_cell_formula_units_Z 4
_cell_length_a 12.070(2)
_cell_length_b 17.503(2)
_cell_length_c 21.844(2)
_cell_measurement_temperature 293.2
_cell_volume 4597.4(10)
_computing_data_reduction 'teXsan Ver. 1.11'
_computing_publication_material 'teXsan Ver. 1.11'
_computing_structure_refinement 'teXsan Ver. 1.10'
_computing_structure_solution SHELXS86
_diffrn_measured_fraction_theta_full 0.8630
_diffrn_measured_fraction_theta_max 0.8630
_diffrn_radiation_type 'Mo K\a'
_diffrn_radiation_wavelength 0.7107
_diffrn_reflns_limit_h_max 14
_diffrn_reflns_limit_h_min 0
_diffrn_reflns_limit_k_max 19
_diffrn_reflns_limit_k_min 0
_diffrn_reflns_limit_l_max 26
_diffrn_reflns_limit_l_min -26
_diffrn_reflns_number 7631
_diffrn_reflns_theta_full 25.68
_diffrn_reflns_theta_max 25.68
_exptl_absorpt_coefficient_mu 0.898
_exptl_absorpt_correction_type none
_exptl_crystal_colour brown
_exptl_crystal_density_diffrn 1.593
_exptl_crystal_density_method 'not measured'
_exptl_crystal_description Block
_exptl_crystal_size_max 0.50
_exptl_crystal_size_mid 0.20
_exptl_crystal_size_min 0.20
_refine_diff_density_max 0.96
_refine_diff_density_min -0.58
_refine_ls_extinction_method none
_refine_ls_goodness_of_fit_ref 1.550
_refine_ls_hydrogen_treatment noref
_refine_ls_number_parameters 626
_refine_ls_number_reflns 5545
_refine_ls_R_factor_gt 0.0565
_refine_ls_shift/su_max 0.0120
_refine_ls_structure_factor_coef F
_refine_ls_weighting_details 'w = 1/[\s^2^(Fo) + 0.00126|Fo|^2^]'
_refine_ls_weighting_scheme calc
_refine_ls_wR_factor_ref 0.0812
_reflns_number_gt 5545
_reflns_number_total 7544
_reflns_threshold_expression F^2^>3.0\s(F^2^)
_cod_data_source_file ic010568o_2.cif
_cod_data_source_block Complex1
_cod_original_cell_volume 4597.3(9)
_cod_original_formula_sum 'C42 H37 Cl3 Cr N8 O14.50 Ni '
_cod_database_code 4317681

loop_
_symmetry_equiv_pos_as_xyz
x,y,z
1/2-x,1/2+y,1/2-z
-x,-y,-z
1/2+x,1/2-y,1/2+z

loop_
_atom_site_label
_atom_site_type_symbol
_atom_site_fract_x
_atom_site_fract_y
_atom_site_fract_z
_atom_site_U_iso_or_equiv
_atom_site_adp_type
_atom_site_occupancy
_atom_site_calc_flag
_atom_site_refinement_flags
_atom_site_disorder_assembly
_atom_site_disorder_group
Ni1 Ni 0.45197(5) 0.71672(3) 0.14013(3) 0.0422(2) Uani 1.00 d . . .
Cr1 Cr 0.35219(7) 0.75134(4) 0.00967(4) 0.0414(2) Uani 1.00 d . . .
Cl1 Cl 0.1236(1) 0.92802(9) 0.15105(8) 0.0675(5) Uani 1.00 d . . .
Cl2 Cl 0.6851(1) 0.59119(10) -0.02718(8) 0.0749(5) Uani 1.00 d . . .
Cl3 Cl 0.6412(2) 1.0366(1) 0.19379(9) 0.0807(6) Uani 1.00 d . . .
O1 O 0.3660(3) 0.7989(2) 0.0890(2) 0.0464(10) Uani 1.00 d . . .
O2 O 0.4430(3) 0.6753(2) 0.0507(2) 0.0463(10) Uani 1.00 d . . .
O3 O 0.1995(10) 0.9310(7) 0.1097(6) 0.248(6) Uani 1.00 d . . .
O4 O 0.1226(10) 1.0031(5) 0.1622(4) 0.232(5) Uani 1.00 d . . .
O5 O 0.0309(8) 0.9058(6) 0.1179(5) 0.234(5) Uani 1.00 d . . .
O6 O 0.1606(9) 0.8893(4) 0.2029(4) 0.187(4) Uani 1.00 d . . .
O7 O 0.6574(4) 0.6640(3) -0.0050(3) 0.095(2) Uani 1.00 d . . .
O8 O 0.5891(7) 0.5578(4) -0.0516(5) 0.204(4) Uani 1.00 d . . .
O9 O 0.7354(5) 0.5480(3) 0.0231(3) 0.117(2) Uani 1.00 d . . .
O10 O 0.7609(8) 0.5939(5) -0.0700(4) 0.189(4) Uani 1.00 d . . .
O11 O 0.5913(9) 1.0187(8) 0.2448(5) 0.259(6) Uani 1.00 d . . .
O12 O 0.5995(6) 1.0056(3) 0.1376(3) 0.149(3) Uani 1.00 d . . .
O13 O 0.7465(5) 1.0060(3) 0.2079(4) 0.139(3) Uani 1.00 d . . .
O14 O 0.6521(8) 1.1145(3) 0.1884(4) 0.192(4) Uani 1.00 d . . .
O15 O 0.380(2) 0.017(1) 0.619(1) 0.220(8) Uiso 0.50 d P . .
N1 N 0.4784(4) 0.8190(2) -0.0200(2) 0.053(1) Uani 1.00 d . . .
N2 N 0.3698(4) 0.7037(2) -0.0770(2) 0.058(1) Uani 1.00 d . . .
N3 N 0.2286(4) 0.8287(2) -0.0231(2) 0.047(1) Uani 1.00 d . . .
N4 N 0.2108(3) 0.6893(2) 0.0205(2) 0.044(1) Uani 1.00 d . . .
N5 N 0.5272(3) 0.6206(2) 0.1832(2) 0.047(1) Uani 1.00 d . . .
N6 N 0.4589(4) 0.7601(2) 0.2278(2) 0.052(1) Uani 1.00 d . . .
N7 N 0.6221(4) 0.7469(2) 0.1395(2) 0.049(1) Uani 1.00 d . . .
N8 N 0.3109(4) 0.6557(2) 0.1635(2) 0.049(1) Uani 1.00 d . . .
C1 C 0.5151(5) 0.7959(3) -0.0737(3) 0.061(2) Uani 1.00 d . . .
C2 C 0.5251(5) 0.8787(3) 0.0084(3) 0.066(2) Uani 1.00 d . . .
C3 C 0.6112(6) 0.9193(4) -0.0162(4) 0.086(3) Uani 1.00 d . . .
C4 C 0.6483(6) 0.8966(5) -0.0688(5) 0.094(3) Uani 1.00 d . . .
C5 C 0.6036(6) 0.8326(5) -0.0998(4) 0.087(3) Uani 1.00 d . . .
C6 C 0.6371(9) 0.7995(7) -0.1553(5) 0.122(4) Uani 1.00 d . . .
C7 C 0.5886(10) 0.7403(6) -0.1823(5) 0.116(4) Uani 1.00 d . . .
C8 C 0.4932(7) 0.7059(4) -0.1597(3) 0.084(3) Uani 1.00 d . . .
C9 C 0.429(1) 0.6467(5) -0.1878(4) 0.113(3) Uani 1.00 d . . .
C10 C 0.3376(9) 0.6182(4) -0.1621(4) 0.105(3) Uani 1.00 d . . .
C11 C 0.3136(7) 0.6470(3) -0.1058(3) 0.083(2) Uani 1.00 d . . .
C12 C 0.4583(6) 0.7343(3) -0.1034(3) 0.064(2) Uani 1.00 d . . .
C13 C 0.1243(4) 0.8055(3) -0.0107(2) 0.049(2) Uani 1.00 d . . .
C14 C 0.2382(5) 0.8979(3) -0.0480(3) 0.059(2) Uani 1.00 d . . .
C15 C 0.1480(6) 0.9458(3) -0.0611(3) 0.071(2) Uani 1.00 d . . .
C16 C 0.0456(6) 0.9232(4) -0.0471(3) 0.080(2) Uani 1.00 d . . .
C17 C 0.0298(5) 0.8509(3) -0.0218(3) 0.061(2) Uani 1.00 d . . .
C18 C -0.0760(5) 0.8194(5) -0.0083(4) 0.085(3) Uani 1.00 d . . .
C19 C -0.0854(6) 0.7465(4) 0.0115(4) 0.080(2) Uani 1.00 d . . .
C20 C 0.0106(5) 0.6986(4) 0.0204(3) 0.065(2) Uani 1.00 d . . .
C21 C 0.0074(6) 0.6206(4) 0.0374(3) 0.072(2) Uani 1.00 d . . .
C22 C 0.1038(6) 0.5794(3) 0.0438(3) 0.067(2) Uani 1.00 d . . .
C23 C 0.2036(5) 0.6154(3) 0.0355(3) 0.057(2) Uani 1.00 d . . .
C24 C 0.1158(4) 0.7294(3) 0.0115(2) 0.048(2) Uani 1.00 d . . .
C25 C 0.5477(5) 0.6355(3) 0.2504(3) 0.059(2) Uani 1.00 d . . .
C26 C 0.5045(6) 0.7110(3) 0.2702(3) 0.064(2) Uani 1.00 d . . .
C27 C 0.513(1) 0.7301(5) 0.3308(4) 0.160(5) Uani 1.00 d . . .
C28 C 0.476(2) 0.7982(7) 0.3493(4) 0.249(7) Uani 1.00 d . . .
C29 C 0.423(1) 0.8477(5) 0.3059(4) 0.155(4) Uani 1.00 d . . .
C30 C 0.4215(6) 0.8269(3) 0.2461(3) 0.077(2) Uani 1.00 d . . .
C31 C 0.6348(5) 0.6107(3) 0.1547(3) 0.055(2) Uani 1.00 d . . .
C32 C 0.6899(4) 0.6877(3) 0.1510(2) 0.050(2) Uani 1.00 d . . .
C33 C 0.8043(5) 0.6955(3) 0.1607(3) 0.068(2) Uani 1.00 d . . .
C34 C 0.8496(5) 0.7687(4) 0.1577(4) 0.083(3) Uani 1.00 d . . .
C35 C 0.7796(6) 0.8292(3) 0.1472(3) 0.070(2) Uani 1.00 d . . .
C36 C 0.6679(5) 0.8171(3) 0.1390(3) 0.058(2) Uani 1.00 d . . .
C37 C 0.4500(5) 0.5580(3) 0.1688(3) 0.059(2) Uani 1.00 d . . .
C38 C 0.3338(5) 0.5828(3) 0.1789(3) 0.054(2) Uani 1.00 d . . .
C39 C 0.2568(5) 0.5348(3) 0.2019(3) 0.068(2) Uani 1.00 d . . .
C40 C 0.1536(6) 0.5641(4) 0.2098(3) 0.079(2) Uani 1.00 d . . .
C41 C 0.1290(5) 0.6384(4) 0.1951(3) 0.072(2) Uani 1.00 d . . .
C42 C 0.2096(5) 0.6835(3) 0.1720(3) 0.055(2) Uani 1.00 d . . .
H1 H 0.3401 0.8474 0.1013 0.0559 Uiso 1.00 calc . . .
H2 H 0.4753 0.6308 0.0348 0.0556 Uiso 1.00 calc . . .
H3 H 0.5000 0.8945 0.0464 0.0794 Uiso 1.00 calc . . .
H4 H 0.6426 0.9628 0.0046 0.1032 Uiso 1.00 calc . . .
H5 H 0.7060 0.9246 -0.0854 0.1129 Uiso 1.00 calc . . .
H6 H 0.6979 0.8220 -0.1735 0.1466 Uiso 1.00 calc . . .
H7 H 0.6179 0.7196 -0.2178 0.1388 Uiso 1.00 calc . . .
H8 H 0.4483 0.6259 -0.2256 0.1346 Uiso 1.00 calc . . .
H9 H 0.2924 0.5798 -0.1823 0.1272 Uiso 1.00 calc . . .
H10 H 0.2537 0.6249 -0.0866 0.0996 Uiso 1.00 calc . . .
H11 H 0.3097 0.9149 -0.0571 0.0704 Uiso 1.00 calc . . .
H12 H 0.1577 0.9941 -0.0797 0.0849 Uiso 1.00 calc . . .
H13 H -0.0159 0.9569 -0.0545 0.0968 Uiso 1.00 calc . . .
H14 H -0.1406 0.8507 -0.0132 0.1026 Uiso 1.00 calc . . .
H15 H -0.1563 0.7271 0.0195 0.0966 Uiso 1.00 calc . . .
H16 H -0.0614 0.5971 0.0443 0.0867 Uiso 1.00 calc . . .
H17 H 0.1023 0.5266 0.0538 0.0810 Uiso 1.00 calc . . .
H18 H 0.2702 0.5862 0.0408 0.0686 Uiso 1.00 calc . . .
H19 H 0.5127 0.5962 0.2718 0.0712 Uiso 1.00 calc . . .
H20 H 0.6257 0.6340 0.2611 0.0712 Uiso 1.00 calc . . .
H21 H 0.5458 0.6952 0.3603 0.1927 Uiso 1.00 calc . . .
H22 H 0.4852 0.8122 0.3916 0.2957 Uiso 1.00 calc . . .
H23 H 0.3900 0.8939 0.3177 0.1861 Uiso 1.00 calc . . .
H24 H 0.3921 0.8619 0.2156 0.0919 Uiso 1.00 calc . . .
H25 H 0.6821 0.5772 0.1793 0.0662 Uiso 1.00 calc . . .
H26 H 0.6210 0.5899 0.1147 0.0662 Uiso 1.00 calc . . .
H27 H 0.8508 0.6523 0.1691 0.0819 Uiso 1.00 calc . . .
H28 H 0.9277 0.7762 0.1630 0.0994 Uiso 1.00 calc . . .
H29 H 0.8085 0.8796 0.1455 0.0837 Uiso 1.00 calc . . .
H30 H 0.6201 0.8600 0.1326 0.0696 Uiso 1.00 calc . . .
H31 H 0.4530 0.5435 0.1271 0.0703 Uiso 1.00 calc . . .
H32 H 0.4701 0.5158 0.1947 0.0703 Uiso 1.00 calc . . .
H33 H 0.2748 0.4832 0.2121 0.0816 Uiso 1.00 calc . . .
H34 H 0.0988 0.5324 0.2256 0.0954 Uiso 1.00 calc . . .
H35 H 0.0576 0.6587 0.2007 0.0872 Uiso 1.00 calc . . .
H36 H 0.1932 0.7353 0.1620 0.0668 Uiso 1.00 calc . . .

loop_
_atom_site_aniso_label
_atom_site_aniso_U_11
_atom_site_aniso_U_22
_atom_site_aniso_U_33
_atom_site_aniso_U_12
_atom_site_aniso_U_13
_atom_site_aniso_U_23
Ni1 0.0413(4) 0.0442(4) 0.0408(4) 0.0069(3) 0.0015(3) 0.0018(3)
Cr1 0.0412(5) 0.0435(4) 0.0395(5) 0.0041(3) 0.0024(3) -0.0011(3)
Cl1 0.073(1) 0.0667(9) 0.0628(10) 0.0100(7) 0.0035(8) -0.0035(7)
Cl2 0.068(1) 0.081(1) 0.075(1) 0.0090(8) 0.0061(9) -0.0194(8)
Cl3 0.074(1) 0.090(1) 0.078(1) 0.0098(9) 0.0084(10) -0.0065(9)
O1 0.053(2) 0.043(2) 0.042(2) 0.009(1) 0.002(2) -0.005(1)
O2 0.050(2) 0.042(2) 0.047(2) 0.009(1) 0.004(2) -0.002(1)
O3 0.22(1) 0.31(1) 0.24(1) -0.038(10) 0.116(10) -0.02(1)
O4 0.35(1) 0.162(7) 0.159(8) 0.116(8) -0.110(9) -0.053(6)
O5 0.164(8) 0.28(1) 0.24(1) -0.116(8) -0.063(8) 0.040(9)
O6 0.29(1) 0.127(5) 0.136(7) 0.009(6) -0.048(7) 0.049(5)
O7 0.086(4) 0.078(3) 0.123(4) 0.012(2) 0.015(3) -0.027(3)
O8 0.142(7) 0.154(6) 0.30(1) -0.029(5) -0.087(7) -0.074(7)
O9 0.133(5) 0.111(4) 0.107(5) 0.038(4) 0.017(4) 0.007(3)
O10 0.240(9) 0.210(7) 0.139(6) 0.096(7) 0.141(7) 0.031(5)
O11 0.21(1) 0.38(2) 0.21(1) 0.00(1) 0.140(9) 0.06(1)
O12 0.194(7) 0.098(4) 0.141(6) -0.018(4) -0.066(5) -0.013(4)
O13 0.107(5) 0.115(4) 0.190(8) 0.015(4) -0.013(5) -0.022(4)
O14 0.30(1) 0.074(4) 0.185(8) 0.051(5) -0.087(7) -0.028(4)
N1 0.044(3) 0.060(3) 0.054(3) 0.006(2) 0.001(2) 0.009(2)
N2 0.073(3) 0.058(3) 0.043(3) 0.010(2) 0.005(2) -0.002(2)
N3 0.052(3) 0.051(2) 0.036(2) 0.004(2) -0.005(2) -0.002(2)
N4 0.043(3) 0.051(2) 0.036(2) 0.003(2) -0.001(2) -0.001(2)
N5 0.044(3) 0.048(2) 0.048(3) 0.007(2) 0.004(2) 0.003(2)
N6 0.058(3) 0.055(2) 0.042(3) 0.010(2) 0.003(2) 0.003(2)
N7 0.047(3) 0.051(2) 0.046(3) 0.000(2) -0.001(2) 0.001(2)
N8 0.045(3) 0.056(2) 0.047(3) 0.006(2) 0.005(2) 0.002(2)
C1 0.057(4) 0.071(4) 0.056(4) 0.015(3) 0.008(3) 0.019(3)
C2 0.054(4) 0.070(4) 0.072(4) -0.010(3) -0.008(3) 0.015(3)
C3 0.066(5) 0.089(5) 0.097(6) -0.024(4) -0.021(4) 0.026(4)
C4 0.055(5) 0.103(6) 0.122(8) -0.019(4) -0.005(5) 0.044(5)
C5 0.066(5) 0.118(6) 0.082(5) 0.027(4) 0.032(4) 0.048(5)
C6 0.116(8) 0.154(9) 0.106(8) 0.033(7) 0.060(7) 0.057(7)
C7 0.148(10) 0.121(7) 0.089(7) 0.055(7) 0.071(7) 0.032(6)
C8 0.119(7) 0.080(5) 0.057(4) 0.037(4) 0.031(4) 0.010(3)
C9 0.21(1) 0.081(5) 0.054(5) 0.060(6) 0.029(6) 0.002(4)
C10 0.185(10) 0.064(4) 0.067(5) 0.010(5) 0.011(6) -0.019(4)
C11 0.133(7) 0.061(4) 0.055(4) -0.002(4) 0.006(4) -0.015(3)
C12 0.079(5) 0.065(4) 0.051(4) 0.029(3) 0.020(3) 0.017(3)
C13 0.044(3) 0.068(3) 0.035(3) 0.010(2) -0.005(2) -0.006(2)
C14 0.066(4) 0.052(3) 0.057(4) 0.007(3) -0.001(3) 0.005(3)
C15 0.084(5) 0.055(3) 0.071(4) 0.015(3) -0.006(4) 0.010(3)
C16 0.079(5) 0.079(4) 0.079(5) 0.031(4) -0.018(4) 0.000(3)
C17 0.061(4) 0.067(3) 0.055(4) 0.019(3) -0.003(3) 0.001(3)
C18 0.038(4) 0.124(6) 0.092(6) 0.019(4) -0.002(4) -0.005(5)
C19 0.055(4) 0.099(5) 0.087(5) 0.001(4) 0.003(4) 0.000(4)
C20 0.042(3) 0.096(5) 0.056(4) 0.001(3) 0.001(3) -0.006(3)
C21 0.063(4) 0.086(4) 0.067(4) -0.025(4) 0.003(3) -0.001(3)
C22 0.069(5) 0.063(4) 0.069(4) -0.018(3) 0.001(3) -0.001(3)
C23 0.053(4) 0.054(3) 0.063(4) -0.004(3) -0.003(3) -0.007(2)
C24 0.043(3) 0.058(3) 0.042(3) -0.001(2) 0.000(2) -0.006(2)
C25 0.067(4) 0.062(3) 0.048(3) 0.014(3) 0.000(3) 0.008(2)
C26 0.085(5) 0.059(3) 0.047(3) 0.014(3) 0.001(3) 0.005(3)
C27 0.33(2) 0.108(6) 0.038(4) 0.092(8) -0.007(7) 0.006(4)
C28 0.54(3) 0.159(10) 0.041(5) 0.17(1) -0.031(10) -0.013(5)
C29 0.29(2) 0.112(6) 0.057(5) 0.100(8) -0.001(7) -0.016(5)
C30 0.106(6) 0.067(4) 0.056(4) 0.031(4) -0.001(4) -0.004(3)
C31 0.049(3) 0.053(3) 0.064(4) 0.012(2) 0.008(3) 0.005(2)
C32 0.046(3) 0.053(3) 0.050(3) 0.003(2) 0.003(2) -0.002(2)
C33 0.048(4) 0.066(4) 0.089(5) 0.006(3) 0.000(3) 0.007(3)
C34 0.049(4) 0.103(5) 0.095(6) -0.005(4) -0.001(4) 0.005(4)
C35 0.061(4) 0.066(4) 0.080(5) -0.015(3) -0.004(3) 0.004(3)
C36 0.059(4) 0.059(3) 0.054(4) -0.002(3) -0.004(3) 0.003(3)
C37 0.053(4) 0.052(3) 0.071(4) 0.001(3) 0.002(3) 0.008(3)
C38 0.053(4) 0.053(3) 0.056(4) -0.001(2) 0.002(3) 0.004(2)
C39 0.062(4) 0.071(4) 0.071(4) -0.016(3) 0.002(3) 0.014(3)
C40 0.066(5) 0.094(5) 0.080(5) -0.021(4) 0.016(4) 0.005(4)
C41 0.047(4) 0.102(5) 0.069(4) -0.001(3) 0.012(3) -0.016(4)
C42 0.051(4) 0.069(3) 0.047(3) 0.009(3) 0.009(3) -0.001(3)

loop_
_atom_type_symbol
_atom_type_description
_atom_type_scat_dispersion_real
_atom_type_scat_dispersion_imag
_atom_type_scat_source
C C 0.003 0.002
;International Tables for Crystallography
(1992, Vol. C, Tables 4.2.6.8 and 6.1.1.1)
;
H H 0.000 0.000
;International Tables for Crystallography
(1992, Vol. C, Table 6.1.1.2)
;
N N 0.006 0.003
;International Tables for Crystallography
(1992, Vol. C, Tables 4.2.6.8 and 6.1.1.1)
;
O O 0.011 0.006
;International Tables for Crystallography
(1992, Vol. C, Tables 4.2.6.8 and 6.1.1.1)
;
Cr Cr 0.321 0.624
;International Tables for Crystallography
(1992, Vol. C, Tables 4.2.6.8 and 6.1.1.1)
;
Ni Ni 0.339 1.112
;International Tables for Crystallography
(1992, Vol. C, Tables 4.2.6.8 and 6.1.1.1)
;
Cl Cl 0.148 0.159
;International Tables for Crystallography
(1992, Vol. C, Tables 4.2.6.8 and 6.1.1.1)
;

loop_
_geom_angle_atom_site_label_1
_geom_angle_atom_site_label_2
_geom_angle_atom_site_label_3
_geom_angle
_geom_angle_site_symmetry_1
_geom_angle_site_symmetry_2
_geom_angle_site_symmetry_3
_geom_angle_publ_flag
O1 NI1 O2 75.6(1) . . . yes
O1 NI1 N5 171.2(1) . . . yes
O1 NI1 N6 103.1(1) . . . yes
O1 NI1 N7 105.5(1) . . . yes
O1 NI1 N8 96.1(2) . . . yes
O2 NI1 N5 97.3(1) . . . yes
O2 NI1 N6 178.6(1) . . . yes
O2 NI1 N7 93.0(2) . . . yes
O2 NI1 N8 94.2(2) . . . yes
N5 NI1 N6 84.1(2) . . . yes
N5 NI1 N7 79.6(2) . . . yes
N5 NI1 N8 79.2(2) . . . yes
N6 NI1 N7 87.3(2) . . . yes
N6 NI1 N8 86.0(2) . . . yes
N7 NI1 N8 158.4(2) . . . yes
O1 CR1 O2 82.9(1) . . . yes
O1 CR1 N1 91.5(2) . . . yes
O1 CR1 N2 169.0(2) . . . yes
O1 CR1 N3 91.8(1) . . . yes
O1 CR1 N4 97.7(2) . . . yes
O2 CR1 N1 97.9(2) . . . yes
O2 CR1 N2 92.7(2) . . . yes
O2 CR1 N3 168.3(2) . . . yes
O2 CR1 N4 91.5(1) . . . yes
N1 CR1 N2 79.0(2) . . . yes
N1 CR1 N3 92.6(2) . . . yes
N1 CR1 N4 167.6(2) . . . yes
N2 CR1 N3 94.2(2) . . . yes
N2 CR1 N4 92.5(2) . . . yes
N3 CR1 N4 78.8(2) . . . yes
O3 CL1 O4 95.9(8) . . . yes
O3 CL1 O5 103.5(8) . . . yes
O3 CL1 O6 112.7(7) . . . yes
O4 CL1 O5 111.4(7) . . . yes
O4 CL1 O6 110.1(5) . . . yes
O5 CL1 O6 120.3(6) . . . yes
O7 CL2 O8 107.6(4) . . . yes
O7 CL2 O9 108.2(3) . . . yes
O7 CL2 O10 113.3(4) . . . yes
O8 CL2 O9 111.4(5) . . . yes
O8 CL2 O10 110.2(7) . . . yes
O9 CL2 O10 106.3(4) . . . yes
O11 CL3 O12 118.9(7) . . . yes
O11 CL3 O13 101.2(6) . . . yes
O11 CL3 O14 110.7(7) . . . yes
O12 CL3 O13 107.4(4) . . . yes
O12 CL3 O14 109.8(4) . . . yes
O13 CL3 O14 108.0(5) . . . yes
NI1 O1 CR1 100.8(1) . . . yes
NI1 O2 CR1 100.4(1) . . . yes
CR1 N1 C1 113.9(4) . . . yes
CR1 N1 C2 126.9(4) . . . yes
C1 N1 C2 119.2(5) . . . yes
CR1 N2 C11 129.5(5) . . . yes
CR1 N2 C12 111.6(4) . . . yes
C11 N2 C12 118.7(6) . . . yes
CR1 N3 C13 112.3(3) . . . yes
CR1 N3 C14 129.8(4) . . . yes
C13 N3 C14 117.5(5) . . . yes
CR1 N4 C23 127.7(4) . . . yes
CR1 N4 C24 114.5(3) . . . yes
C23 N4 C24 117.8(4) . . . yes
NI1 N5 C25 109.3(3) . . . yes
NI1 N5 C31 105.4(3) . . . yes
NI1 N5 C37 105.2(3) . . . yes
C25 N5 C31 110.7(4) . . . yes
C25 N5 C37 113.0(4) . . . yes
C31 N5 C37 112.7(4) . . . yes
NI1 N6 C26 112.8(3) . . . yes
NI1 N6 C30 128.2(4) . . . yes
C26 N6 C30 119.0(5) . . . yes
NI1 N7 C32 112.6(3) . . . yes
NI1 N7 C36 128.6(4) . . . yes
C32 N7 C36 117.8(5) . . . yes
NI1 N8 C38 112.9(4) . . . yes
NI1 N8 C42 127.8(4) . . . yes
C38 N8 C42 118.7(5) . . . yes
N1 C1 C5 122.1(7) . . . yes
N1 C1 C12 116.5(5) . . . yes
C5 C1 C12 121.3(7) . . . yes
N1 C2 C3 121.4(7) . . . yes
C2 C3 C4 119.8(7) . . . yes
C3 C4 C5 121.0(7) . . . yes
C1 C5 C4 116.5(7) . . . yes
C1 C5 C6 115.9(9) . . . yes
C4 C5 C6 127.7(9) . . . yes
C5 C6 C7 123.8(9) . . . yes
C6 C7 C8 121.5(9) . . . yes
C7 C8 C9 126.5(8) . . . yes
C7 C8 C12 117.4(8) . . . yes
C9 C8 C12 116.1(8) . . . yes
C8 C9 C10 121.5(7) . . . yes
C9 C10 C11 118.0(8) . . . yes
N2 C11 C10 123.7(8) . . . yes
N2 C12 C1 118.4(5) . . . yes
N2 C12 C8 121.8(7) . . . yes
C1 C12 C8 119.8(7) . . . yes
N3 C13 C17 123.2(5) . . . yes
N3 C13 C24 116.0(4) . . . yes
C17 C13 C24 120.7(5) . . . yes
N3 C14 C15 122.6(6) . . . yes
C14 C15 C16 119.5(6) . . . yes
C15 C16 C17 120.6(6) . . . yes
C13 C17 C16 116.5(6) . . . yes
C13 C17 C18 118.1(6) . . . yes
C16 C17 C18 125.3(6) . . . yes
C17 C18 C19 121.6(6) . . . yes
C18 C19 C20 120.5(6) . . . yes
C19 C20 C21 124.1(6) . . . yes
C19 C20 C24 119.1(6) . . . yes
C21 C20 C24 116.8(6) . . . yes
C20 C21 C22 119.6(6) . . . yes
C21 C22 C23 119.3(5) . . . yes
N4 C23 C22 123.2(5) . . . yes
N4 C24 C13 116.9(5) . . . yes
N4 C24 C20 123.2(5) . . . yes
C13 C24 C20 119.8(5) . . . yes
N5 C25 C26 113.9(4) . . . yes
N6 C26 C25 119.7(5) . . . yes
N6 C26 C27 120.3(6) . . . yes
C25 C26 C27 120.0(6) . . . yes
C26 C27 C28 120.8(7) . . . yes
C27 C28 C29 119.1(8) . . . yes
C28 C29 C30 117.2(7) . . . yes
N6 C30 C29 123.3(6) . . . yes
N5 C31 C32 108.7(4) . . . yes
N7 C32 C31 116.1(5) . . . yes
N7 C32 C33 122.7(5) . . . yes
C31 C32 C33 121.2(5) . . . yes
C32 C33 C34 118.2(5) . . . yes
C33 C34 C35 118.8(6) . . . yes
C34 C35 C36 119.6(5) . . . yes
N7 C36 C35 122.8(5) . . . yes
N5 C37 C38 109.9(4) . . . yes
N8 C38 C37 114.3(5) . . . yes
N8 C38 C39 122.7(5) . . . yes
C37 C38 C39 123.0(5) . . . yes
C38 C39 C40 117.7(6) . . . yes
C39 C40 C41 120.5(6) . . . yes
C40 C41 C42 118.9(6) . . . yes
N8 C42 C41 121.5(5) . . . yes

loop_
_geom_bond_atom_site_label_1
_geom_bond_atom_site_label_2
_geom_bond_distance
_geom_bond_site_symmetry_1
_geom_bond_site_symmetry_2
_geom_bond_publ_flag
NI1 O1 2.047(3) . . yes
NI1 O2 2.077(3) . . yes
NI1 N5 2.095(4) . . yes
NI1 N6 2.055(4) . . yes
NI1 N7 2.122(4) . . yes
NI1 N8 2.110(4) . . yes
CR1 O1 1.918(3) . . yes
CR1 O2 1.900(3) . . yes
CR1 N1 2.077(5) . . yes
CR1 N2 2.098(4) . . yes
CR1 N3 2.094(4) . . yes
CR1 N4 2.053(4) . . yes
CL1 O3 1.343(10) . . yes
CL1 O4 1.337(8) . . yes
CL1 O5 1.338(8) . . yes
CL1 O6 1.362(7) . . yes
CL2 O7 1.413(4) . . yes
CL2 O8 1.364(7) . . yes
CL2 O9 1.424(6) . . yes
CL2 O10 1.364(6) . . yes
CL3 O11 1.348(8) . . yes
CL3 O12 1.394(6) . . yes
CL3 O13 1.388(6) . . yes
CL3 O14 1.376(6) . . yes
N1 C1 1.350(7) . . yes
N1 C2 1.317(7) . . yes
N2 C11 1.328(8) . . yes
N2 C12 1.366(8) . . yes
N3 C13 1.372(7) . . yes
N3 C14 1.337(6) . . yes
N4 C23 1.340(6) . . yes
N4 C24 1.345(6) . . yes
N5 C25 1.492(7) . . yes
N5 C31 1.498(7) . . yes
N5 C37 1.455(7) . . yes
N6 C26 1.346(7) . . yes
N6 C30 1.327(7) . . yes
N7 C32 1.330(6) . . yes
N7 C36 1.348(7) . . yes
N8 C38 1.342(6) . . yes
N8 C42 1.344(7) . . yes
C1 C5 1.410(9) . . yes
C1 C12 1.404(9) . . yes
C2 C3 1.404(9) . . yes
C3 C4 1.33(1) . . yes
C4 C5 1.39(1) . . yes
C5 C6 1.43(1) . . yes
C6 C7 1.30(1) . . yes
C7 C8 1.43(1) . . yes
C8 C9 1.41(1) . . yes
C8 C12 1.425(9) . . yes
C9 C10 1.37(1) . . yes
C10 C11 1.383(10) . . yes
C13 C17 1.394(7) . . yes
C13 C24 1.424(7) . . yes
C14 C15 1.383(8) . . yes
C15 C16 1.358(10) . . yes
C16 C17 1.401(9) . . yes
C17 C18 1.444(9) . . yes
C18 C19 1.356(10) . . yes
C19 C20 1.429(9) . . yes
C20 C21 1.416(9) . . yes
C20 C24 1.408(8) . . yes
C21 C22 1.367(9) . . yes
C22 C23 1.385(8) . . yes
C25 C26 1.498(8) . . yes
C26 C27 1.359(10) . . yes
C27 C28 1.35(1) . . yes
C28 C29 1.40(1) . . yes
C29 C30 1.354(10) . . yes
C31 C32 1.508(7) . . yes
C32 C33 1.386(8) . . yes
C33 C34 1.395(9) . . yes
C34 C35 1.362(9) . . yes
C35 C36 1.361(8) . . yes
C37 C38 1.503(8) . . yes
C38 C39 1.380(8) . . yes
C39 C40 1.371(9) . . yes
C40 C41 1.367(9) . . yes
C41 C42 1.382(8) . . yes

loop_
_geom_contact_atom_site_label_1
_geom_contact_atom_site_label_2
_geom_contact_distance
_geom_contact_site_symmetry_1
_geom_contact_site_symmetry_2
_geom_contact_publ_flag
O1 O3 3.12(1) . . ?
O2 O7 2.961(6) . . ?
O3 N3 3.45(1) . . ?
O3 C13 3.48(1) . . ?
O3 C14 3.56(1) . . ?
O4 C39 3.238(10) . 2_555 ?
O4 C16 3.350(10) . 3_575 ?
O5 C17 3.20(1) . . ?
O5 C18 3.30(1) . . ?
O5 C34 3.41(1) . 1_455 ?
O5 C35 3.43(1) . 1_455 ?
O5 C16 3.46(1) . 3_575 ?
O5 C15 3.53(1) . 3_575 ?
O5 C13 3.58(1) . . ?
O6 C39 3.38(1) . 2_555 ?
O6 C30 3.39(1) . . ?
O6 C7 3.54(1) . 4_465 ?
O7 C1 3.175(7) . . ?
O7 C12 3.318(8) . . ?
O7 C19 3.415(9) . 1_655 ?
O7 C32 3.422(8) . . ?
O7 N1 3.465(6) . . ?
O7 N7 3.533(7) . . ?
O8 C37 3.27(1) . 3_665 ?
O9 O15 2.84(2) . 4_554 ?
O9 C23 3.243(8) . 3_665 ?
O9 C22 3.370(9) . 3_665 ?
O9 C31 3.400(8) . . ?
O9 C21 3.509(9) . 1_655 ?
O10 C22 3.469(10) . 3_665 ?
O11 O15 3.04(3) . 3_666 ?
O11 C40 3.30(1) . 2_555 ?
O12 C14 3.345(10) . 3_675 ?
O12 C36 3.401(8) . . ?
O13 C35 3.404(9) . . ?
O13 C25 3.426(8) . 2_655 ?
O14 C12 3.434(8) . 3_675 ?
O14 C14 3.45(1) . 3_675 ?
O14 C1 3.454(9) . 3_675 ?
O14 C33 3.59(1) . 2_655 ?
O15 C11 3.25(2) . 2_545 ?
O15 C10 3.37(2) . 2_545 ?
O15 C21 3.44(2) . 4_555 ?
C6 C41 3.44(1) . 4_564 ?
C7 C41 3.48(1) . 4_564 ?
C17 C27 3.509(10) . 4_464 ?
C19 C34 3.38(1) . 1_455 ?
